data_4342151
loop_
_publ_author_name
'Abubekerov, Mark'
'Diaconescu, Paula L.'

_publ_section_title
;
 Synthesis and Characterization of Ferrocene-Chelating Heteroscorpionate
 Complexes of Nickel(II) and Zinc(II).
;
_journal_issue 4
_journal_name_full 'Inorganic chemistry'
_journal_page_first 1778
_journal_page_last 1784
_journal_paper_doi 10.1021/ic502691b
_journal_volume 54
_journal_year 2015
_chemical_formula_sum 'C24 H24 B Fe O2 P'
_chemical_formula_weight 442.06
_chemical_name_systematic
; 
 ? 
;
_space_group_IT_number 9
_symmetry_cell_setting monoclinic
_symmetry_space_group_name_Hall 'C -2yc'
_symmetry_space_group_name_H-M 'C 1 c 1'
_atom_sites_solution_hydrogens geom
_atom_sites_solution_primary direct
_atom_sites_solution_secondary difmap
_audit_creation_method SHELXL-97
_cell_angle_alpha 90.00
_cell_angle_beta 92.8850(13)
_cell_angle_gamma 90.00
_cell_formula_units_Z 4
_cell_length_a 8.7001(7)
_cell_length_b 16.5868(13)
_cell_length_c 14.4047(11)
_cell_measurement_temperature 100(2)
_cell_volume 2076.1(3)
_computing_structure_refinement 'SHELXL-97 (Sheldrick, 1997)'
_computing_structure_solution 'SHELXS-97 (Sheldrick, 1990)'
_diffrn_ambient_temperature 100(2)
_diffrn_measured_fraction_theta_full 1.000
_diffrn_measured_fraction_theta_max 0.941
_diffrn_radiation_monochromator graphite
_diffrn_radiation_source 'fine-focus sealed tube'
_diffrn_radiation_type MoK\a
_diffrn_radiation_wavelength 0.71073
_diffrn_reflns_av_R_equivalents 0.0244
_diffrn_reflns_av_sigmaI/netI 0.0342
_diffrn_reflns_limit_h_max 11
_diffrn_reflns_limit_h_min -12
_diffrn_reflns_limit_k_max 22
_diffrn_reflns_limit_k_min -23
_diffrn_reflns_limit_l_max 20
_diffrn_reflns_limit_l_min -20
_diffrn_reflns_number 16452
_diffrn_reflns_theta_full 25.00
_diffrn_reflns_theta_max 30.80
_diffrn_reflns_theta_min 2.46
_exptl_absorpt_coefficient_mu 0.821
_exptl_absorpt_correction_T_max 0.9372
_exptl_absorpt_correction_T_min 0.8336
_exptl_absorpt_correction_type multi-scan
_exptl_absorpt_process_details 'Bruker AXS area detector scaling and absorption correction'
_exptl_crystal_density_diffrn 1.414
_exptl_crystal_density_method 'not measured'
_exptl_crystal_description block
_exptl_crystal_F_000 920
_exptl_crystal_size_max 0.23
_exptl_crystal_size_mid 0.14
_exptl_crystal_size_min 0.08
_refine_diff_density_max 0.582
_refine_diff_density_min -0.164
_refine_diff_density_rms 0.055
_refine_ls_abs_structure_details 'Flack H D (1983), Acta Cryst. A39, 876-881'
_refine_ls_abs_structure_Flack 0.004(7)
_refine_ls_extinction_method none
_refine_ls_goodness_of_fit_ref 1.025
_refine_ls_hydrogen_treatment constr
_refine_ls_matrix_type full
_refine_ls_number_parameters 264
_refine_ls_number_reflns 5809
_refine_ls_number_restraints 2
_refine_ls_restrained_S_all 1.024
_refine_ls_R_factor_all 0.0263
_refine_ls_R_factor_gt 0.0249
_refine_ls_shift/su_max 0.001
_refine_ls_shift/su_mean 0.000
_refine_ls_structure_factor_coef Fsqd
_refine_ls_weighting_details 'calc w=1/[\s^2^(Fo^2^)+(0.0363P)^2^+0.0000P] where P=(Fo^2^+2Fc^2^)/3'
_refine_ls_weighting_scheme calc
_refine_ls_wR_factor_gt 0.0608
_refine_ls_wR_factor_ref 0.0612
_reflns_number_gt 5542
_reflns_number_total 5809
_reflns_threshold_expression >2sigma(I)
_cod_data_source_file ic502691b_si_002.cif
_cod_data_source_block pld1403sm_a
_cod_depositor_comments 'Adding full bibliography for 4342151--4342156.cif.'
_cod_original_sg_symbol_H-M Cc
_cod_database_code 4342151

loop_
_symmetry_equiv_pos_as_xyz
'x, y, z'
'x, -y, z+1/2'
'x+1/2, y+1/2, z'
'x+1/2, -y+1/2, z+1/2'

loop_
_atom_site_label
_atom_site_type_symbol
_atom_site_fract_x
_atom_site_fract_y
_atom_site_fract_z
_atom_site_U_iso_or_equiv
_atom_site_adp_type
_atom_site_occupancy
_atom_site_symmetry_multiplicity
_atom_site_calc_flag
_atom_site_refinement_flags
Fe1 Fe 0.003178(18) 0.427446(10) 0.496974(15) 0.01715(5) Uani 1 1 d .
P1 P 0.32378(4) 0.30649(2) 0.52423(3) 0.01679(7) Uani 1 1 d .
B1 B 0.1080(2) 0.54193(10) 0.34692(11) 0.0202(3) Uani 1 1 d .
O1 O 0.25736(13) 0.53357(7) 0.32455(7) 0.0246(2) Uani 1 1 d .
O2 O 0.05690(13) 0.61893(6) 0.36062(7) 0.0221(2) Uani 1 1 d .
C1 C 0.3273(2) 0.45731(10) 0.30781(12) 0.0309(4) Uani 1 1 d .
H1A H 0.2753 0.4318 0.2535 0.046 Uiso 1 1 calc R
H1B H 0.3183 0.4226 0.3623 0.046 Uiso 1 1 calc R
H1C H 0.4363 0.4653 0.2962 0.046 Uiso 1 1 calc R
C2 C 0.1588(2) 0.68509(9) 0.35048(12) 0.0270(3) Uani 1 1 d .
H2A H 0.1926 0.6866 0.2866 0.041 Uiso 1 1 calc R
H2B H 0.2486 0.6788 0.3938 0.041 Uiso 1 1 calc R
H2C H 0.1056 0.7355 0.3641 0.041 Uiso 1 1 calc R
C3 C -0.01099(17) 0.47500(9) 0.36614(10) 0.0204(3) Uani 1 1 d .
C4 C -0.0022(2) 0.38810(9) 0.36283(11) 0.0248(3) Uani 1 1 d .
H4 H 0.0801 0.3561 0.3338 0.030 Uiso 1 1 calc R
C5 C -0.1283(2) 0.35576(10) 0.40930(13) 0.0301(4) Uani 1 1 d .
H5 H -0.1496 0.2972 0.4187 0.036 Uiso 1 1 calc R
C6 C -0.2181(2) 0.42018(10) 0.44050(14) 0.0293(4) Uani 1 1 d .
H6 H -0.3135 0.4151 0.4760 0.035 Uiso 1 1 calc R
C7 C -0.14762(18) 0.49325(9) 0.41479(11) 0.0229(3) Uani 1 1 d .
H7 H -0.1854 0.5486 0.4291 0.027 Uiso 1 1 calc R
C8 C 0.19372(17) 0.38089(8) 0.56890(10) 0.0174(3) Uani 1 1 d .
C9 C 0.05730(19) 0.36698(9) 0.61824(10) 0.0215(3) Uani 1 1 d .
H9 H 0.0164 0.3130 0.6355 0.026 Uiso 1 1 calc R
C10 C -0.0121(2) 0.44224(10) 0.63692(11) 0.0251(3) Uani 1 1 d .
H10 H -0.1092 0.4503 0.6701 0.030 Uiso 1 1 calc R
C11 C 0.0792(2) 0.50394(9) 0.60004(11) 0.0251(3) Uani 1 1 d .
H11 H 0.0585 0.5632 0.6029 0.030 Uiso 1 1 calc R
C12 C 0.20436(17) 0.46661(9) 0.55728(10) 0.0205(3) Uani 1 1 d .
H12 H 0.2871 0.4954 0.5248 0.025 Uiso 1 1 calc R
C13 C 0.22688(16) 0.21335(8) 0.55705(10) 0.0171(2) Uani 1 1 d .
C14 C 0.25708(17) 0.17284(9) 0.64133(10) 0.0203(3) Uani 1 1 d .
H14 H 0.3306 0.1943 0.6857 0.024 Uiso 1 1 calc R
C15 C 0.18124(18) 0.10189(9) 0.66088(11) 0.0227(3) Uani 1 1 d .
H15 H 0.2037 0.0747 0.7180 0.027 Uiso 1 1 calc R
C16 C 0.0722(2) 0.07038(9) 0.59679(13) 0.0252(3) Uani 1 1 d .
H16 H 0.0201 0.0217 0.6101 0.030 Uiso 1 1 calc R
C17 C 0.03948(18) 0.11029(9) 0.51325(11) 0.0245(3) Uani 1 1 d .
H17 H -0.0355 0.0891 0.4696 0.029 Uiso 1 1 calc R
C18 C 0.11664(17) 0.18129(8) 0.49361(10) 0.0197(3) Uani 1 1 d .
H18 H 0.0940 0.2083 0.4364 0.024 Uiso 1 1 calc R
C19 C 0.48315(16) 0.30778(8) 0.61194(10) 0.0180(3) Uani 1 1 d .
C20 C 0.49256(17) 0.35993(8) 0.68770(10) 0.0203(3) Uani 1 1 d .
H20 H 0.4122 0.3975 0.6966 0.024 Uiso 1 1 calc R
C21 C 0.61925(18) 0.35724(10) 0.75035(11) 0.0264(3) Uani 1 1 d .
H21 H 0.6260 0.3940 0.8009 0.032 Uiso 1 1 calc R
C22 C 0.73557(19) 0.30174(11) 0.74006(12) 0.0303(4) Uani 1 1 d .
H22 H 0.8207 0.2996 0.7840 0.036 Uiso 1 1 calc R
C23 C 0.72714(18) 0.24892(11) 0.66481(12) 0.0285(3) Uani 1 1 d .
H23 H 0.8063 0.2103 0.6576 0.034 Uiso 1 1 calc R
C24 C 0.60377(17) 0.25251(9) 0.60056(11) 0.0234(3) Uani 1 1 d .
H24 H 0.6003 0.2175 0.5483 0.028 Uiso 1 1 calc R

loop_
_atom_site_aniso_label
_atom_site_aniso_U_11
_atom_site_aniso_U_22
_atom_site_aniso_U_33
_atom_site_aniso_U_23
_atom_site_aniso_U_13
_atom_site_aniso_U_12
Fe1 0.01797(9) 0.01440(8) 0.01856(9) 0.00304(8) -0.00416(7) -0.00300(8)
P1 0.01932(16) 0.01666(14) 0.01413(15) 0.00233(12) -0.00148(12) -0.00343(13)
B1 0.0255(8) 0.0208(7) 0.0137(7) 0.0024(6) -0.0042(6) 0.0003(6)
O1 0.0276(5) 0.0226(5) 0.0239(5) 0.0057(4) 0.0045(4) 0.0033(4)
O2 0.0255(5) 0.0172(5) 0.0233(5) 0.0010(4) -0.0018(4) -0.0018(4)
C1 0.0336(9) 0.0284(8) 0.0314(8) 0.0080(7) 0.0100(7) 0.0086(7)
C2 0.0315(8) 0.0210(7) 0.0284(8) -0.0001(6) -0.0017(7) -0.0044(6)
C3 0.0233(7) 0.0194(6) 0.0178(7) 0.0018(5) -0.0072(5) 0.0005(5)
C4 0.0315(8) 0.0194(7) 0.0223(7) -0.0018(5) -0.0115(6) -0.0009(6)
C5 0.0306(8) 0.0215(7) 0.0365(9) 0.0033(6) -0.0159(7) -0.0091(6)
C6 0.0192(8) 0.0293(8) 0.0382(10) 0.0071(7) -0.0092(7) -0.0058(6)
C7 0.0188(7) 0.0231(7) 0.0260(7) 0.0043(6) -0.0065(6) -0.0002(5)
C8 0.0198(7) 0.0162(6) 0.0157(6) 0.0020(5) -0.0033(5) -0.0032(5)
C9 0.0255(7) 0.0209(7) 0.0180(7) 0.0050(6) 0.0003(6) -0.0002(6)
C10 0.0283(8) 0.0271(7) 0.0197(7) 0.0029(6) 0.0011(6) 0.0051(6)
C11 0.0333(8) 0.0195(6) 0.0215(7) -0.0024(5) -0.0083(6) 0.0007(6)
C12 0.0233(7) 0.0183(6) 0.0191(7) 0.0020(5) -0.0067(5) -0.0052(5)
C13 0.0188(6) 0.0141(5) 0.0183(6) 0.0006(5) -0.0004(5) -0.0025(5)
C14 0.0204(7) 0.0211(7) 0.0188(7) 0.0016(5) -0.0043(5) -0.0039(5)
C15 0.0225(7) 0.0224(6) 0.0229(7) 0.0069(6) -0.0019(6) -0.0023(6)
C16 0.0243(7) 0.0197(7) 0.0315(9) 0.0047(6) -0.0011(6) -0.0070(5)
C17 0.0245(8) 0.0204(6) 0.0280(8) -0.0016(6) -0.0062(6) -0.0049(5)
C18 0.0233(7) 0.0181(6) 0.0172(6) 0.0003(5) -0.0037(5) -0.0025(5)
C19 0.0166(6) 0.0186(6) 0.0187(6) 0.0043(5) -0.0007(5) -0.0057(5)
C20 0.0213(7) 0.0213(6) 0.0182(7) 0.0027(5) -0.0002(5) -0.0037(5)
C21 0.0268(7) 0.0310(8) 0.0208(7) 0.0013(6) -0.0046(6) -0.0091(6)
C22 0.0199(7) 0.0400(9) 0.0300(8) 0.0101(7) -0.0081(6) -0.0071(6)
C23 0.0170(7) 0.0309(8) 0.0376(9) 0.0086(7) 0.0006(6) 0.0011(6)
C24 0.0222(7) 0.0230(7) 0.0255(7) 0.0027(6) 0.0050(6) -0.0030(6)

loop_
_atom_type_symbol
_atom_type_description
_atom_type_scat_dispersion_real
_atom_type_scat_dispersion_imag
_atom_type_scat_source
C C 0.0033 0.0016 'International Tables Vol C Tables 4.2.6.8 and 6.1.1.4'
H H 0.0000 0.0000 'International Tables Vol C Tables 4.2.6.8 and 6.1.1.4'
B B 0.0013 0.0007 'International Tables Vol C Tables 4.2.6.8 and 6.1.1.4'
O O 0.0106 0.0060 'International Tables Vol C Tables 4.2.6.8 and 6.1.1.4'
P P 0.1023 0.0942 'International Tables Vol C Tables 4.2.6.8 and 6.1.1.4'
Fe Fe 0.3463 0.8444 'International Tables Vol C Tables 4.2.6.8 and 6.1.1.4'

loop_
_geom_angle_atom_site_label_1
_geom_angle_atom_site_label_2
_geom_angle_atom_site_label_3
_geom_angle
C12 Fe1 C11 40.96(7)
C12 Fe1 C4 119.24(7)
C11 Fe1 C4 151.82(7)
C12 Fe1 C7 126.53(6)
C11 Fe1 C7 105.38(6)
C4 Fe1 C7 68.75(7)
C12 Fe1 C3 106.46(6)
C11 Fe1 C3 115.75(6)
C4 Fe1 C3 41.48(6)
C7 Fe1 C3 41.40(6)
C12 Fe1 C10 68.61(7)
C11 Fe1 C10 40.60(7)
C4 Fe1 C10 167.20(6)
C7 Fe1 C10 115.90(7)
C3 Fe1 C10 149.47(7)
C12 Fe1 C5 153.97(7)
C11 Fe1 C5 164.58(7)
C4 Fe1 C5 40.70(7)
C7 Fe1 C5 68.20(7)
C3 Fe1 C5 69.40(6)
C10 Fe1 C5 128.17(7)
C12 Fe1 C9 68.53(6)
C11 Fe1 C9 68.37(6)
C4 Fe1 C9 130.17(6)
C7 Fe1 C9 150.54(7)
C3 Fe1 C9 167.75(6)
C10 Fe1 C9 40.58(6)
C5 Fe1 C9 109.87(6)
C12 Fe1 C6 164.22(6)
C11 Fe1 C6 126.01(7)
C4 Fe1 C6 68.26(8)
C7 Fe1 C6 40.47(6)
C3 Fe1 C6 69.23(7)
C10 Fe1 C6 106.94(8)
C5 Fe1 C6 40.26(7)
C9 Fe1 C6 118.64(7)
C12 Fe1 C8 41.15(6)
C11 Fe1 C8 69.13(6)
C4 Fe1 C8 109.65(6)
C7 Fe1 C8 166.04(6)
C3 Fe1 C8 128.23(6)
C10 Fe1 C8 68.86(6)
C5 Fe1 C8 120.28(6)
C9 Fe1 C8 40.81(6)
C6 Fe1 C8 152.99(6)
C8 P1 C19 102.23(7)
C8 P1 C13 100.29(7)
C19 P1 C13 100.04(6)
O1 B1 O2 116.73(14)
O1 B1 C3 128.50(14)
O2 B1 C3 114.61(14)
B1 O1 C1 123.33(13)
B1 O2 C2 119.70(13)
O1 C1 H1A 109.5
O1 C1 H1B 109.5
H1A C1 H1B 109.5
O1 C1 H1C 109.5
H1A C1 H1C 109.5
H1B C1 H1C 109.5
O2 C2 H2A 109.5
O2 C2 H2B 109.5
H2A C2 H2B 109.5
O2 C2 H2C 109.5
H2A C2 H2C 109.5
H2B C2 H2C 109.5
C7 C3 C4 105.77(13)
C7 C3 B1 120.67(13)
C4 C3 B1 132.14(14)
C7 C3 Fe1 69.22(8)
C4 C3 Fe1 69.14(8)
B1 C3 Fe1 115.54(10)
C5 C4 C3 108.56(14)
C5 C4 Fe1 69.83(10)
C3 C4 Fe1 69.38(8)
C5 C4 H4 125.7
C3 C4 H4 125.7
Fe1 C4 H4 125.7
C6 C5 C4 108.54(15)
C6 C5 Fe1 70.37(10)
C4 C5 Fe1 69.47(9)
C6 C5 H5 125.7
C4 C5 H5 125.7
Fe1 C5 H5 125.7
C5 C6 C7 108.11(16)
C5 C6 Fe1 69.37(9)
C7 C6 Fe1 69.13(9)
C5 C6 H6 125.9
C7 C6 H6 125.9
Fe1 C6 H6 125.9
C6 C7 C3 109.02(14)
C6 C7 Fe1 70.40(9)
C3 C7 Fe1 69.38(8)
C6 C7 H7 125.5
C3 C7 H7 125.5
Fe1 C7 H7 125.5
C9 C8 C12 106.10(12)
C9 C8 P1 127.85(11)
C12 C8 P1 125.99(11)
C9 C8 Fe1 69.15(8)
C12 C8 Fe1 67.98(8)
P1 C8 Fe1 125.25(8)
C10 C9 C8 108.90(13)
C10 C9 Fe1 69.46(9)
C8 C9 Fe1 70.04(8)
C10 C9 H9 125.5
C8 C9 H9 125.5
Fe1 C9 H9 125.5
C11 C10 C9 108.23(15)
C11 C10 Fe1 69.55(9)
C9 C10 Fe1 69.96(9)
C11 C10 H10 125.9
C9 C10 H10 125.9
Fe1 C10 H10 125.9
C10 C11 C12 107.74(14)
C10 C11 Fe1 69.86(9)
C12 C11 Fe1 68.92(9)
C10 C11 H11 126.1
C12 C11 H11 126.1
Fe1 C11 H11 126.1
C11 C12 C8 109.03(13)
C11 C12 Fe1 70.13(9)
C8 C12 Fe1 70.87(8)
C11 C12 H12 125.5
C8 C12 H12 125.5
Fe1 C12 H12 125.5
C18 C13 C14 118.50(13)
C18 C13 P1 117.50(10)
C14 C13 P1 123.99(11)
C15 C14 C13 120.89(13)
C15 C14 H14 119.6
C13 C14 H14 119.6
C14 C15 C16 120.00(14)
C14 C15 H15 120.0
C16 C15 H15 120.0
C17 C16 C15 119.88(13)
C17 C16 H16 120.1
C15 C16 H16 120.1
C16 C17 C18 119.94(14)
C16 C17 H17 120.0
C18 C17 H17 120.0
C17 C18 C13 120.78(14)
C17 C18 H18 119.6
C13 C18 H18 119.6
C20 C19 C24 118.73(13)
C20 C19 P1 124.18(11)
C24 C19 P1 117.08(11)
C21 C20 C19 120.18(14)
C21 C20 H20 119.9
C19 C20 H20 119.9
C22 C21 C20 120.86(15)
C22 C21 H21 119.6
C20 C21 H21 119.6
C21 C22 C23 119.50(15)
C21 C22 H22 120.2
C23 C22 H22 120.2
C24 C23 C22 120.17(15)
C24 C23 H23 119.9
C22 C23 H23 119.9
C23 C24 C19 120.51(15)
C23 C24 H24 119.7
C19 C24 H24 119.7

loop_
_geom_bond_atom_site_label_1
_geom_bond_atom_site_label_2
_geom_bond_distance
Fe1 C12 2.0217(14)
Fe1 C11 2.0376(15)
Fe1 C4 2.0379(16)
Fe1 C7 2.0390(15)
Fe1 C3 2.0411(14)
Fe1 C10 2.0417(16)
Fe1 C5 2.0426(16)
Fe1 C9 2.0484(15)
Fe1 C6 2.0558(17)
Fe1 C8 2.0603(15)
P1 C8 1.8140(15)
P1 C19 1.8283(14)
P1 C13 1.8332(14)
B1 O1 1.361(2)
B1 O2 1.3700(19)
B1 C3 1.552(2)
O1 C1 1.4295(19)
O2 C2 1.4231(18)
C1 H1A 0.9800
C1 H1B 0.9800
C1 H1C 0.9800
C2 H2A 0.9800
C2 H2B 0.9800
C2 H2C 0.9800
C3 C7 1.442(2)
C3 C4 1.444(2)
C4 C5 1.419(2)
C4 H4 1.0000
C5 C6 1.410(3)
C5 H5 1.0000
C6 C7 1.416(2)
C6 H6 1.0000
C7 H7 1.0000
C8 C9 1.432(2)
C8 C12 1.435(2)
C9 C10 1.418(2)
C9 H9 1.0000
C10 C11 1.415(2)
C10 H10 1.0000
C11 C12 1.420(2)
C11 H11 1.0000
C12 H12 1.0000
C13 C18 1.396(2)
C13 C14 1.4008(19)
C14 C15 1.385(2)
C14 H14 0.9500
C15 C16 1.392(2)
C15 H15 0.9500
C16 C17 1.390(2)
C16 H16 0.9500
C17 C18 1.392(2)
C17 H17 0.9500
C18 H18 0.9500
C19 C20 1.392(2)
C19 C24 1.409(2)
C20 C21 1.390(2)
C20 H20 0.9500
C21 C22 1.382(2)
C21 H21 0.9500
C22 C23 1.393(3)
C22 H22 0.9500
C23 C24 1.383(2)
C23 H23 0.9500
C24 H24 0.9500
